data_2215204
loop_
_publ_author_name
'Jenkinson, Sarah F.'
'Cowley, Andrew'
'Atsushi Kato'
'Noriko Kato'
'Jackie Hollinshead'
'Robert J. Nash'
'Kathrine V. Booth'
'George W. J. Fleet'

_publ_section_title
;
 (2<i>R</i>,3<i>S</i>)-3-Hydroxy-<i>N</i>,<i>N</i>-dimethylproline
 monohydrate
;
_journal_coeditor_code LH2473
_journal_issue 9
_journal_name_full 'Acta Crystallographica Section E'
_journal_page_first o3717
_journal_page_last o3717
_journal_paper_doi 10.1107/S1600536807038123
_journal_volume 63
_journal_year 2007
_chemical_formula_iupac 'C7 H13 N1 O3, H2 O'
_chemical_formula_moiety 'C7 H13 N1 O3, H2 O'
_chemical_formula_sum 'C7 H15 N O4'
_chemical_formula_weight 177.20
_chemical_name_systematic
;
(2<i>R</i>,3<i>S</i>)-3-Hydroxy-<i>N</i>,<i>N</i>-dimethylproline monohydrate
;
_space_group_IT_number 4
_symmetry_cell_setting monoclinic
_symmetry_space_group_name_Hall 'P 2yb'
_symmetry_space_group_name_H-M 'P 1 21 1'
_atom_sites_solution_hydrogens geom
_atom_sites_solution_primary direct
_audit_creation_method CRYSTALS_ver_12.84
_cell_angle_alpha 90
_cell_angle_beta 109.195(2)
_cell_angle_gamma 90
_cell_formula_units_Z 2
_cell_length_a 6.0647(2)
_cell_length_b 7.1798(2)
_cell_length_c 10.1956(2)
_cell_measurement_reflns_used 2601
_cell_measurement_temperature 150
_cell_measurement_theta_max 70
_cell_measurement_theta_min 5
_cell_volume 419.27(2)
_computing_cell_refinement 'CrysAlis CCD (Oxford Diffraction, 2005)'
_computing_data_collection
;
CrysAlis CCD (Oxford Diffraction, 2005)'
;
_computing_data_reduction 'CrysAlis RED (Oxford Diffraction, 2005)'
_computing_molecular_graphics 'CAMERON (Watkin <i>et al.</i>,  1996)'
_computing_publication_material CRYSTALS
_computing_structure_refinement 'CRYSTALS (Betteridge <i>et al.</i>,  2003)'
_computing_structure_solution 'SIR92 (Altomare <i>et al.</i>,  1994)'
_diffrn_ambient_temperature 150
_diffrn_measured_fraction_theta_full 0.990
_diffrn_measured_fraction_theta_max 0.977
_diffrn_measurement_device 'Oxford Diffraction Gemini'
_diffrn_measurement_device_type 'Oxford Diffraction Gemini area-detector'
_diffrn_measurement_method \w
_diffrn_radiation_monochromator graphite
_diffrn_radiation_type 'Cu K\a'
_diffrn_radiation_wavelength 1.5418
_diffrn_reflns_av_R_equivalents 0.010
_diffrn_reflns_limit_h_max 7
_diffrn_reflns_limit_h_min -7
_diffrn_reflns_limit_k_max 8
_diffrn_reflns_limit_k_min -8
_diffrn_reflns_limit_l_max 12
_diffrn_reflns_limit_l_min -12
_diffrn_reflns_number 3114
_diffrn_reflns_theta_full 68.0
_diffrn_reflns_theta_max 71.747
_diffrn_reflns_theta_min 4.594
_diffrn_standards_decay_% 0.00
_diffrn_standards_interval_count 0
_diffrn_standards_interval_time 0
_diffrn_standards_number 0
_exptl_absorpt_coefficient_mu 0.967
_exptl_absorpt_correction_T_max 0.79
_exptl_absorpt_correction_T_min 0.75
_exptl_absorpt_correction_type multi-scan
_exptl_absorpt_process_details '(CrysAlis RED; Oxford Diffraction, 2005)'
_exptl_crystal_colour colourless
_exptl_crystal_density_diffrn 1.404
_exptl_crystal_description fragment
_exptl_crystal_F_000 192
_exptl_crystal_size_max 0.30
_exptl_crystal_size_mid 0.30
_exptl_crystal_size_min 0.24
_refine_diff_density_max 0.35
_refine_diff_density_min -0.29
_refine_ls_abs_structure_details 'Flack (1983), 571 Friedel pairs'
_refine_ls_abs_structure_Flack 0.08(18)
_refine_ls_extinction_method None
_refine_ls_goodness_of_fit_ref 1.0760
_refine_ls_hydrogen_treatment mixed
_refine_ls_matrix_type full
_refine_ls_number_parameters 122
_refine_ls_number_reflns 1407
_refine_ls_number_restraints 1
_refine_ls_R_factor_all 0.0334
_refine_ls_R_factor_gt 0.0328
_refine_ls_shift/su_max 0.003794
_refine_ls_structure_factor_coef F
_refine_ls_weighting_details
;
Method, part 1, Chebychev polynomial [Prince (1982). Mathematical Techniques
in Crystallography and Materials Science. New York: Springer-Verlag;
Watkin (1994). Acta Cryst. A50, 411--437]
[weight] = 1.0/[A~0~*T~0~(x)+A~1~*T~1~(x) ... +A~n-1~]*T~n-1~(x)]
where A~i~ are the Chebychev coefficients listed below and x= Fcalc/Fmax
Method = Robust Weighting (Prince, 1982)
W = [weight] * [1-(deltaF/6*sigmaF)^2^]^2^ A~i~ are: 13.0 -4.75 9.02
;
_refine_ls_weighting_scheme calc
_refine_ls_wR_factor_all 0.0390
_refine_ls_wR_factor_gt 0.0385
_refine_ls_wR_factor_ref 0.0385
_reflns_number_gt 1407
_reflns_number_total 1452
_reflns_threshold_expression I>3\s(I)
_cod_data_source_file lh2473.cif
_cod_data_source_block I
_cod_original_sg_symbol_H-M 'P 21 '
_cod_original_formula_sum 'C7 H15 N1 O4'
_cod_database_code 2215204
_cod_database_fobs_code 2215204

loop_
_symmetry_equiv_pos_as_xyz
x,y,z
-x,y+1/2,-z

loop_
_atom_site_type_symbol
_atom_site_label
_atom_site_fract_x
_atom_site_fract_y
_atom_site_fract_z
_atom_site_U_iso_or_equiv
_atom_site_adp_type
_atom_site_occupancy
C C1 0.1524(3) 0.2948(2) 0.27919(14) 0.0152 Uani 1.0000
C C2 0.3289(2) 0.3724(2) 0.21421(13) 0.0140 Uani 1.0000
C C3 0.2330(2) 0.4103(2) 0.05749(15) 0.0152 Uani 1.0000
C C4 0.4060(3) 0.5546(2) 0.03266(15) 0.0187 Uani 1.0000
C C5 0.5849(3) 0.5926(2) 0.17550(16) 0.0188 Uani 1.0000
N N1 0.4544(2) 0.5514(2) 0.27595(12) 0.0151 Uani 1.0000
O O1 0.11267(19) 0.38049(18) 0.37433(11) 0.0209 Uani 1.0000
O O2 0.0669(2) 0.14086(17) 0.22910(11) 0.0212 Uani 1.0000
O O3 0.00020(18) 0.47790(18) 0.02103(11) 0.0184 Uani 1.0000
C C6 0.2944(3) 0.7127(2) 0.27524(16) 0.0188 Uani 1.0000
C C7 0.6228(3) 0.5226(2) 0.41945(15) 0.0203 Uani 1.0000
O O4 0.2618(2) 0.5178(2) 0.65461(14) 0.0289 Uani 1.0000
H H1 -0.040(4) 0.524(3) -0.056(2) 0.019(5) Uiso 1.0000
H H2 0.197(5) 0.497(4) 0.574(3) 0.043(7) Uiso 1.0000
H H3 0.153(5) 0.553(4) 0.682(2) 0.030(5) Uiso 1.0000
H H21 0.4398 0.2648 0.2367 0.0168 Uiso 1.0000
H H31 0.2230 0.2974 -0.0016 0.0187 Uiso 1.0000
H H41 0.3220 0.6718 -0.0078 0.0229 Uiso 1.0000
H H42 0.4845 0.5024 -0.0315 0.0229 Uiso 1.0000
H H51 0.6375 0.7253 0.1834 0.0235 Uiso 1.0000
H H52 0.7233 0.5087 0.1931 0.0235 Uiso 1.0000
H H61 0.3898 0.8245 0.3173 0.0228 Uiso 1.0000
H H62 0.1911 0.6792 0.3305 0.0228 Uiso 1.0000
H H63 0.1963 0.7414 0.1775 0.0228 Uiso 1.0000
H H71 0.7012 0.6433 0.4561 0.0233 Uiso 1.0000
H H72 0.5366 0.4766 0.4815 0.0233 Uiso 1.0000
H H73 0.7429 0.4287 0.4166 0.0233 Uiso 1.0000

loop_
_atom_site_aniso_label
_atom_site_aniso_U_11
_atom_site_aniso_U_22
_atom_site_aniso_U_33
_atom_site_aniso_U_12
_atom_site_aniso_U_13
_atom_site_aniso_U_23
C1 0.0156(6) 0.0168(6) 0.0121(6) 0.0012(5) 0.0031(5) 0.0039(5)
C2 0.0141(6) 0.0141(6) 0.0140(7) 0.0000(5) 0.0048(5) -0.0012(5)
C3 0.0168(6) 0.0163(6) 0.0137(6) -0.0002(5) 0.0068(5) 0.0000(5)
C4 0.0210(7) 0.0204(7) 0.0159(7) -0.0030(6) 0.0076(6) 0.0010(5)
C5 0.0169(6) 0.0231(8) 0.0188(7) -0.0026(5) 0.0093(6) 0.0020(6)
N1 0.0151(5) 0.0169(6) 0.0133(6) -0.0006(4) 0.0047(5) 0.0006(4)
O1 0.0249(5) 0.0226(5) 0.0189(5) -0.0012(4) 0.0124(4) -0.0024(4)
O2 0.0270(6) 0.0215(5) 0.0170(5) -0.0080(5) 0.0096(4) -0.0020(4)
O3 0.0164(5) 0.0239(5) 0.0134(5) 0.0015(4) 0.0029(4) 0.0037(4)
C6 0.0219(7) 0.0149(6) 0.0202(7) 0.0007(6) 0.0075(6) -0.0018(5)
C7 0.0174(7) 0.0266(8) 0.0142(7) -0.0034(6) 0.0015(6) -0.0007(6)
O4 0.0226(5) 0.0382(8) 0.0255(7) 0.0088(5) 0.0074(5) -0.0059(5)

loop_
_atom_type_symbol
_atom_type_scat_dispersion_real
_atom_type_scat_dispersion_imag
_atom_type_scat_source
C 0.0181 0.0091 'International Tables Vol C 4.2.6.8 and 6.1.1.4'
H 0.0000 0.0000 'International Tables Vol C 4.2.6.8 and 6.1.1.4'
N 0.0311 0.0180 'International Tables Vol C 4.2.6.8 and 6.1.1.4'
O 0.0492 0.0322 'International Tables Vol C 4.2.6.8 and 6.1.1.4'

loop_
_geom_angle_atom_site_label_1
_geom_angle_atom_site_label_2
_geom_angle_atom_site_label_3
_geom_angle
_geom_angle_publ_flag
C2 C1 O1 120.05(13) no
C2 C1 O2 113.37(12) no
O1 C1 O2 126.54(14) no
C1 C2 C3 115.71(11) no
C1 C2 N1 116.91(11) no
C3 C2 N1 104.34(11) no
C1 C2 H21 97.6 no
C3 C2 H21 111.9 no
N1 C2 H21 110.5 no
C2 C3 C4 104.06(12) no
C2 C3 O3 109.69(11) no
C4 C3 O3 113.31(12) no
C2 C3 H31 114.2 no
C4 C3 H31 110.7 no
O3 C3 H31 105.1 no
C3 C4 C5 105.65(12) no
C3 C4 H41 110.4 no
C5 C4 H41 110.4 no
C3 C4 H42 110.4 no
C5 C4 H42 110.4 no
H41 C4 H42 109.5 no
C4 C5 N1 104.15(11) no
C4 C5 H51 110.8 no
N1 C5 H51 110.8 no
C4 C5 H52 110.8 no
N1 C5 H52 110.8 no
H51 C5 H52 109.5 no
C2 N1 C5 100.76(11) no
C2 N1 C6 114.40(11) no
C5 N1 C6 108.96(12) no
C2 N1 C7 112.05(11) no
C5 N1 C7 110.32(11) no
C6 N1 C7 109.94(12) no
C3 O3 H1 110.3(14) no
N1 C6 H61 109.5 no
N1 C6 H62 109.5 no
H61 C6 H62 109.5 no
N1 C6 H63 109.5 no
H61 C6 H63 109.5 no
H62 C6 H63 109.5 no
N1 C7 H71 109.5 no
N1 C7 H72 109.5 no
H71 C7 H72 109.5 no
N1 C7 H73 109.5 no
H71 C7 H73 109.5 no
H72 C7 H73 109.5 no
H2 O4 H3 103(3) no

loop_
_geom_bond_atom_site_label_1
_geom_bond_atom_site_label_2
_geom_bond_distance
_geom_bond_publ_flag
C1 C2 1.5366(18) no
C1 O1 1.237(2) no
C1 O2 1.256(2) no
C2 C3 1.5346(19) no
C2 N1 1.5207(19) no
C2 H21 1.000 no
C3 C4 1.553(2) no
C3 O3 1.4217(18) no
C3 H31 1.000 no
C4 C5 1.528(2) no
C4 H41 1.000 no
C4 H42 1.000 no
C5 N1 1.5152(18) no
C5 H51 1.000 no
C5 H52 1.000 no
N1 C6 1.5098(19) no
N1 C7 1.4979(18) no
O3 H1 0.82(2) no
C6 H61 1.000 no
C6 H62 1.000 no
C6 H63 1.000 no
C7 H71 1.000 no
C7 H72 1.000 no
C7 H73 1.000 no
O4 H2 0.80(3) no
O4 H3 0.83(3) no

loop_
_geom_hbond_atom_site_label_D
_geom_hbond_atom_site_label_H
_geom_hbond_atom_site_label_A
_geom_hbond_site_symmetry_A
_geom_hbond_distance_DH
_geom_hbond_distance_HA
_geom_hbond_distance_DA
_geom_hbond_angle_DHA
_geom_hbond_publ_flag
O3 H1 O2 2_555 0.82(2) 1.91(3) 2.712(2) 168(3) yes
O4 H3 O2 2_556 0.83(3) 1.95(3) 2.777(2) 172(3) yes
O4 H2 O1 . 0.80(3) 2.10(3) 2.873(2) 162(3) yes

loop_
_cod_related_entry_id
_cod_related_entry_database
_cod_related_entry_code
1 ChemSpider 21184361
